data_4339751
loop_
_publ_author_name
'Supe\/l, Joanna'
'Abram, Ulrich'
'Hagenbach, Adelheid'
'Seppelt, Konrad'

_publ_section_title
;
 Technetium fluoride trioxide, TcO3F, preparation and properties.
;
_journal_issue 14
_journal_name_full 'Inorganic chemistry'
_journal_page_first 5591
_journal_page_last 5595
_journal_paper_doi 10.1021/ic070333y
_journal_volume 46
_journal_year 2007
_chemical_formula_moiety K2Tc3O9F4*TcO3F
_chemical_formula_sum 'F11 K2 O27 Tc9'
_chemical_formula_weight 1609.32
_chemical_name_systematic
; 
 ? 
;
_space_group_IT_number 14
_symmetry_cell_setting monoclinic
_symmetry_space_group_name_Hall '-P 2ybc'
_symmetry_space_group_name_H-M 'P 1 21/c 1'
_atom_sites_solution_hydrogens geom
_atom_sites_solution_primary direct
_atom_sites_solution_secondary difmap
_audit_creation_method SHELXL-97
_cell_angle_alpha 90.00
_cell_angle_beta 92.719(10)
_cell_angle_gamma 90.00
_cell_formula_units_Z 4
_cell_length_a 8.2721(10)
_cell_length_b 14.1477(11)
_cell_length_c 24.749(3)
_cell_measurement_temperature 173(2)
_cell_volume 2893.1(5)
_computing_structure_refinement 'SHELXL-97 (Sheldrick, 1997)'
_computing_structure_solution 'SHELXS-97 (Sheldrick, 1990)'
_diffrn_ambient_temperature 20
_diffrn_measured_fraction_theta_full 0.976
_diffrn_measured_fraction_theta_max 0.976
_diffrn_measurement_device_type `Bruker-SMART-CCD-Diffractometer`
_diffrn_radiation_monochromator graphite
_diffrn_radiation_source 'fine-focus sealed tube'
_diffrn_radiation_type MoK\a
_diffrn_radiation_wavelength 0.71073
_diffrn_reflns_av_R_equivalents 0.0386
_diffrn_reflns_av_sigmaI/netI 0.0581
_diffrn_reflns_limit_h_max 11
_diffrn_reflns_limit_h_min -9
_diffrn_reflns_limit_k_max 17
_diffrn_reflns_limit_k_min -19
_diffrn_reflns_limit_l_max 18
_diffrn_reflns_limit_l_min -34
_diffrn_reflns_number 17244
_diffrn_reflns_theta_full 30.02
_diffrn_reflns_theta_max 30.02
_diffrn_reflns_theta_min 2.19
_exptl_absorpt_coefficient_mu 4.621
_exptl_absorpt_correction_T_max 1.0000
_exptl_absorpt_correction_T_min 0.526082
_exptl_absorpt_correction_type multi-scan
_exptl_absorpt_process_details SADABS
_exptl_crystal_colour yellow
_exptl_crystal_density_diffrn 3.676
_exptl_crystal_density_method 'not measured'
_exptl_crystal_description needle
_exptl_crystal_F_000 2960
_exptl_crystal_size_max 0.15
_exptl_crystal_size_mid 0.03
_exptl_crystal_size_min 0.02
_refine_diff_density_max 1.275
_refine_diff_density_min -1.181
_refine_diff_density_rms 0.246
_refine_ls_extinction_method none
_refine_ls_goodness_of_fit_ref 1.029
_refine_ls_hydrogen_treatment mixed
_refine_ls_matrix_type full
_refine_ls_number_parameters 442
_refine_ls_number_reflns 8261
_refine_ls_number_restraints 0
_refine_ls_restrained_S_all 1.029
_refine_ls_R_factor_all 0.0628
_refine_ls_R_factor_gt 0.0360
_refine_ls_shift/su_max 0.001
_refine_ls_shift/su_mean 0.000
_refine_ls_structure_factor_coef Fsqd
_refine_ls_weighting_details 'calc w=1/[\s^2^(Fo^2^)+(0.0252P)^2^+5.8116P] where P=(Fo^2^+2Fc^2^)/3'
_refine_ls_weighting_scheme calc
_refine_ls_wR_factor_gt 0.0677
_refine_ls_wR_factor_ref 0.0770
_reflns_number_gt 5956
_reflns_number_total 8261
_reflns_threshold_expression >2sigma(I)
_cod_data_source_file ic070333y-file006.cif
_cod_data_source_block tc3
_cod_original_sg_symbol_H-M P2(1)/c
_cod_database_code 4339751

loop_
_symmetry_equiv_pos_as_xyz
'x, y, z'
'-x, y+1/2, -z+1/2'
'-x, -y, -z'
'x, -y-1/2, z-1/2'

loop_
_atom_site_label
_atom_site_type_symbol
_atom_site_fract_x
_atom_site_fract_y
_atom_site_fract_z
_atom_site_U_iso_or_equiv
_atom_site_adp_type
_atom_site_occupancy
_atom_site_symmetry_multiplicity
_atom_site_calc_flag
Tc1 Tc 0.03385(5) 0.83491(3) 0.190567(18) 0.01327(9) Uani 1 1 d
Tc2 Tc 0.45185(5) 0.82307(3) 0.168588(17) 0.01298(9) Uani 1 1 d
Tc3 Tc 0.18334(5) 0.90621(4) 0.064303(18) 0.01775(10) Uani 1 1 d
O11 O 0.0888(4) 0.7358(3) 0.22450(16) 0.0191(8) Uani 1 1 d
O12 O -0.0528(4) 0.9042(3) 0.23594(15) 0.0191(8) Uani 1 1 d
O13 O -0.1177(4) 0.7995(3) 0.14759(16) 0.0212(9) Uani 1 1 d
O21 O 0.5985(5) 0.8867(3) 0.20066(16) 0.0218(9) Uani 1 1 d
O22 O 0.4260(4) 0.7275(3) 0.20775(15) 0.0180(8) Uani 1 1 d
O23 O 0.5346(4) 0.7783(3) 0.11307(15) 0.0195(9) Uani 1 1 d
O31 O 0.3221(5) 0.8477(3) 0.02904(16) 0.0276(10) Uani 1 1 d
O32 O 0.0065(5) 0.8573(3) 0.04236(16) 0.0250(10) Uani 1 1 d
O33 O 0.1807(5) 1.0161(3) 0.03890(17) 0.0285(10) Uani 1 1 d
F1 F 0.0670(3) 0.9472(2) 0.13473(12) 0.0160(6) Uani 1 1 d
F2 F 0.2665(3) 0.8884(2) 0.20992(12) 0.0149(6) Uani 1 1 d
F3 F 0.3747(3) 0.9395(2) 0.12050(12) 0.0157(6) Uani 1 1 d
F10 F 0.2096(3) 0.7941(2) 0.12706(12) 0.0153(6) Uani 1 1 d
Tc4 Tc 0.42352(5) 0.85648(3) 0.361131(18) 0.01432(10) Uani 1 1 d
Tc5 Tc 0.00656(5) 0.84162(3) 0.385242(18) 0.01362(10) Uani 1 1 d
Tc6 Tc 0.19453(5) 1.06572(3) 0.377336(18) 0.01425(10) Uani 1 1 d
O41 O 0.3731(5) 0.7599(3) 0.32471(16) 0.0216(9) Uani 1 1 d
O42 O 0.5116(4) 0.9279(3) 0.31669(16) 0.0207(9) Uani 1 1 d
O43 O 0.5745(4) 0.8209(3) 0.40480(16) 0.0203(9) Uani 1 1 d
O51 O -0.0750(4) 0.7931(3) 0.43974(15) 0.0183(8) Uani 1 1 d
O52 O 0.0301(4) 0.7511(3) 0.34204(16) 0.0197(9) Uani 1 1 d
O53 O -0.1434(4) 0.9061(3) 0.35475(15) 0.0195(8) Uani 1 1 d
O61 O 0.0082(4) 1.0866(3) 0.34916(16) 0.0197(8) Uani 1 1 d
O62 O 0.2189(5) 1.1433(3) 0.42805(16) 0.0206(9) Uani 1 1 d
O63 O 0.3181(5) 1.1026(3) 0.32950(16) 0.0227(9) Uani 1 1 d
F4 F 0.3831(3) 0.9794(2) 0.40861(12) 0.0156(6) Uani 1 1 d
F5 F 0.2451(3) 0.8149(2) 0.41460(12) 0.0154(6) Uani 1 1 d
F6 F 0.0811(3) 0.9654(2) 0.42596(12) 0.0145(6) Uani 1 1 d
F11 F 0.1860(3) 0.9230(2) 0.33727(12) 0.0147(6) Uani 1 1 d
Tc7 Tc -0.29496(5) 1.08757(4) 0.452426(18) 0.01723(10) Uani 1 1 d
O71 O -0.3321(5) 1.0902(3) 0.38311(15) 0.0210(9) Uani 1 1 d
O72 O -0.1225(5) 1.1481(3) 0.46750(17) 0.0269(10) Uani 1 1 d
O73 O -0.2722(5) 0.9734(3) 0.47353(17) 0.0264(10) Uani 1 1 d
F7 F -0.4550(5) 1.1421(3) 0.48424(16) 0.0402(10) Uani 1 1 d
Tc8 Tc -0.27962(6) 1.06142(4) 0.096183(19) 0.02038(11) Uani 1 1 d
O81 O -0.4525(5) 1.1252(3) 0.07781(18) 0.0304(10) Uani 1 1 d
O82 O -0.1173(5) 1.1128(3) 0.06962(16) 0.0254(9) Uani 1 1 d
O83 O -0.3007(5) 0.9509(3) 0.07027(19) 0.0334(11) Uani 1 1 d
F8 F -0.2467(5) 1.0576(3) 0.16695(17) 0.0451(11) Uani 1 1 d
Tc9 Tc -0.73813(5) 1.13429(4) 0.20094(2) 0.01909(11) Uani 1 1 d
O91 O -0.7573(5) 1.1392(3) 0.13253(18) 0.0303(10) Uani 1 1 d
O92 O -0.7229(4) 1.2456(3) 0.22490(18) 0.0257(10) Uani 1 1 d
O93 O -0.9066(4) 1.0801(3) 0.22810(16) 0.0187(8) Uani 1 1 d
F9 F -0.5588(5) 1.0724(3) 0.21889(17) 0.0389(10) Uani 1 1 d
K1 K -0.25452(14) 1.05097(9) 0.27570(5) 0.0187(2) Uani 1 1 d
K2 K -0.31598(15) 0.78875(10) 0.00115(5) 0.0242(3) Uani 1 1 d

loop_
_atom_site_aniso_label
_atom_site_aniso_U_11
_atom_site_aniso_U_22
_atom_site_aniso_U_33
_atom_site_aniso_U_23
_atom_site_aniso_U_13
_atom_site_aniso_U_12
Tc1 0.01005(18) 0.0147(2) 0.0152(2) -0.00061(17) 0.00177(15) -0.00087(16)
Tc2 0.00937(18) 0.0145(2) 0.0151(2) -0.00011(17) 0.00031(15) 0.00152(16)
Tc3 0.0159(2) 0.0250(3) 0.0123(2) 0.00200(19) 0.00079(16) 0.00567(19)
O11 0.0160(18) 0.018(2) 0.023(2) 0.0015(17) 0.0011(15) 0.0006(16)
O12 0.0190(18) 0.017(2) 0.022(2) -0.0040(17) 0.0079(15) -0.0009(16)
O13 0.0150(18) 0.023(2) 0.025(2) -0.0052(17) -0.0044(15) -0.0035(16)
O21 0.0192(19) 0.019(2) 0.027(2) -0.0035(18) -0.0022(16) -0.0039(17)
O22 0.0136(17) 0.018(2) 0.023(2) 0.0005(16) 0.0006(15) 0.0016(15)
O23 0.0197(19) 0.018(2) 0.021(2) -0.0018(16) 0.0046(15) 0.0057(16)
O31 0.025(2) 0.042(3) 0.017(2) -0.0040(19) 0.0055(16) 0.008(2)
O32 0.020(2) 0.036(3) 0.019(2) -0.0020(18) -0.0027(16) 0.0068(18)
O33 0.033(2) 0.028(3) 0.024(2) 0.0089(19) 0.0024(18) 0.005(2)
F1 0.0159(14) 0.0166(17) 0.0153(15) 0.0003(13) 0.0006(12) 0.0032(13)
F2 0.0125(14) 0.0160(17) 0.0160(15) -0.0046(13) -0.0005(11) -0.0019(12)
F3 0.0153(14) 0.0145(17) 0.0172(15) 0.0019(13) 0.0004(12) -0.0015(12)
F10 0.0108(13) 0.0158(17) 0.0193(16) -0.0004(13) 0.0014(11) 0.0018(12)
Tc4 0.00997(18) 0.0166(3) 0.0165(2) -0.00047(18) 0.00159(15) -0.00050(17)
Tc5 0.00941(18) 0.0159(2) 0.0155(2) 0.00092(17) -0.00027(15) -0.00248(17)
Tc6 0.01108(19) 0.0135(2) 0.0180(2) 0.00267(18) -0.00125(16) -0.00144(17)
O41 0.021(2) 0.022(2) 0.022(2) -0.0039(17) 0.0008(16) -0.0035(17)
O42 0.0161(18) 0.023(2) 0.023(2) 0.0029(17) 0.0046(15) 0.0002(16)
O43 0.0161(18) 0.021(2) 0.024(2) 0.0044(17) -0.0003(15) 0.0015(16)
O51 0.0171(18) 0.020(2) 0.018(2) 0.0029(16) 0.0035(15) -0.0037(16)
O52 0.0166(18) 0.020(2) 0.023(2) -0.0039(17) -0.0016(15) -0.0043(16)
O53 0.0127(17) 0.022(2) 0.023(2) 0.0055(17) -0.0051(15) -0.0017(16)
O61 0.0129(17) 0.018(2) 0.028(2) 0.0066(17) -0.0023(15) 0.0017(16)
O62 0.023(2) 0.012(2) 0.026(2) -0.0008(17) -0.0009(16) -0.0004(16)
O63 0.0192(19) 0.024(2) 0.025(2) 0.0062(18) -0.0007(16) -0.0047(17)
F4 0.0146(14) 0.0161(18) 0.0160(15) -0.0008(12) -0.0005(12) -0.0002(12)
F5 0.0130(14) 0.0180(18) 0.0150(15) 0.0045(13) -0.0003(11) -0.0002(12)
F6 0.0118(14) 0.0171(18) 0.0146(15) -0.0010(12) 0.0019(11) -0.0017(12)
F11 0.0111(13) 0.0167(18) 0.0162(15) 0.0019(13) -0.0008(11) 0.0001(12)
Tc7 0.0158(2) 0.0207(3) 0.0152(2) 0.00028(19) 0.00150(16) -0.00081(18)
O71 0.0211(19) 0.023(2) 0.019(2) 0.0007(17) 0.0045(16) -0.0019(17)
O72 0.019(2) 0.037(3) 0.025(2) -0.0010(19) 0.0006(16) -0.0056(19)
O73 0.030(2) 0.022(2) 0.027(2) 0.0026(18) -0.0029(18) 0.0020(19)
F7 0.038(2) 0.051(3) 0.032(2) -0.0035(19) 0.0043(17) 0.002(2)
Tc8 0.0228(2) 0.0205(3) 0.0182(2) -0.00006(19) 0.00608(18) 0.0016(2)
O81 0.026(2) 0.030(3) 0.036(3) 0.001(2) 0.0068(19) 0.0011(19)
O82 0.025(2) 0.030(3) 0.021(2) 0.0002(18) -0.0007(17) 0.0005(19)
O83 0.031(2) 0.027(3) 0.043(3) -0.007(2) 0.015(2) -0.004(2)
F8 0.057(3) 0.042(3) 0.038(2) 0.009(2) 0.017(2) 0.007(2)
Tc9 0.0129(2) 0.0158(3) 0.0285(3) -0.0040(2) 0.00041(17) 0.00040(18)
O91 0.026(2) 0.028(3) 0.037(3) -0.001(2) 0.0068(19) 0.0064(19)
O92 0.0154(19) 0.019(2) 0.042(3) -0.0067(19) -0.0074(17) -0.0002(16)
O93 0.0169(18) 0.014(2) 0.025(2) -0.0032(17) 0.0031(15) -0.0022(16)
F9 0.032(2) 0.035(2) 0.051(3) -0.006(2) 0.0019(18) -0.0012(18)
K1 0.0189(5) 0.0205(7) 0.0167(6) -0.0005(5) -0.0004(4) 0.0015(5)
K2 0.0234(6) 0.0238(7) 0.0255(7) -0.0021(5) 0.0013(5) 0.0014(5)

loop_
_atom_type_symbol
_atom_type_description
_atom_type_scat_dispersion_real
_atom_type_scat_dispersion_imag
_atom_type_scat_source
O O 0.0106 0.0060 'International Tables Vol C Tables 4.2.6.8 and 6.1.1.4'
F F 0.0171 0.0103 'International Tables Vol C Tables 4.2.6.8 and 6.1.1.4'
K K 0.2009 0.2494 'International Tables Vol C Tables 4.2.6.8 and 6.1.1.4'
Tc Tc -1.4390 0.7593 'International Tables Vol C Tables 4.2.6.8 and 6.1.1.4'

loop_
_geom_angle_atom_site_label_1
_geom_angle_atom_site_label_2
_geom_angle_atom_site_label_3
_geom_angle
_geom_angle_site_symmetry_1
_geom_angle_site_symmetry_3
O12 Tc1 O13 105.55(19) . .
O12 Tc1 O11 105.42(19) . .
O13 Tc1 O11 104.1(2) . .
O12 Tc1 F2 93.02(15) . .
O13 Tc1 F2 153.95(16) . .
O11 Tc1 F2 87.93(15) . .
O12 Tc1 F1 94.06(16) . .
O13 Tc1 F1 85.80(16) . .
O11 Tc1 F1 154.55(15) . .
F2 Tc1 F1 74.62(12) . .
O12 Tc1 F10 157.25(15) . .
O13 Tc1 F10 88.22(15) . .
O11 Tc1 F10 88.13(15) . .
F2 Tc1 F10 68.86(11) . .
F1 Tc1 F10 68.51(11) . .
O21 Tc2 O22 105.50(19) . .
O21 Tc2 O23 105.93(19) . .
O22 Tc2 O23 103.61(19) . .
O21 Tc2 F2 93.52(16) . .
O22 Tc2 F2 87.55(15) . .
O23 Tc2 F2 153.71(16) . .
O21 Tc2 F3 92.30(16) . .
O22 Tc2 F3 155.12(15) . .
O23 Tc2 F3 87.55(16) . .
F2 Tc2 F3 73.90(12) . .
O21 Tc2 F10 157.31(16) . .
O22 Tc2 F10 88.97(15) . .
O23 Tc2 F10 86.93(15) . .
F2 Tc2 F10 69.30(11) . .
F3 Tc2 F10 69.22(11) . .
O33 Tc3 O32 105.3(2) . .
O33 Tc3 O31 104.9(2) . .
O32 Tc3 O31 103.5(2) . .
O33 Tc3 F3 92.08(17) . .
O32 Tc3 F3 156.46(16) . .
O31 Tc3 F3 86.72(17) . .
O33 Tc3 F1 93.23(17) . .
O32 Tc3 F1 87.49(16) . .
O31 Tc3 F1 155.16(17) . .
F3 Tc3 F1 75.63(12) . .
O33 Tc3 F10 157.28(17) . .
O32 Tc3 F10 89.22(16) . .
O31 Tc3 F10 88.01(17) . .
F3 Tc3 F10 69.71(11) . .
F1 Tc3 F10 69.66(11) . .
Tc1 O11 K1 148.2(2) . 2_545
Tc1 O12 K1 158.0(2) . .
Tc2 O21 K1 156.3(2) . 1_655
Tc2 O22 K1 147.8(2) . 2_545
Tc2 O23 K2 155.1(2) . 1_655
Tc3 O31 K2 154.2(2) . 1_655
Tc3 O32 K2 174.7(2) . .
Tc3 O33 K2 158.5(2) . 3_575
Tc3 F1 Tc1 114.08(14) . .
Tc2 F2 Tc1 114.36(13) . .
Tc3 F3 Tc2 113.23(14) . .
Tc3 F10 Tc2 104.19(12) . .
Tc3 F10 Tc1 104.98(12) . .
Tc2 F10 Tc1 102.95(12) . .
O41 Tc4 O42 103.99(19) . .
O41 Tc4 O43 105.0(2) . .
O42 Tc4 O43 105.49(19) . .
O41 Tc4 F5 86.92(16) . .
O42 Tc4 F5 155.93(16) . .
O43 Tc4 F5 91.90(15) . .
O41 Tc4 F4 156.56(15) . .
O42 Tc4 F4 87.40(16) . .
O43 Tc4 F4 91.22(16) . .
F5 Tc4 F4 75.51(12) . .
O41 Tc4 F11 90.44(16) . .
O42 Tc4 F11 88.68(15) . .
O43 Tc4 F11 155.45(15) . .
F5 Tc4 F11 69.57(11) . .
F4 Tc4 F11 69.10(11) . .
O51 Tc5 O52 105.14(19) . .
O51 Tc5 O53 105.36(18) . .
O52 Tc5 O53 103.40(19) . .
O51 Tc5 F6 94.32(16) . .
O52 Tc5 F6 153.96(15) . .
O53 Tc5 F6 87.51(16) . .
O51 Tc5 F5 93.14(15) . .
O52 Tc5 F5 87.00(15) . .
O53 Tc5 F5 155.26(15) . .
F6 Tc5 F5 74.62(12) . .
O51 Tc5 F11 158.01(15) . .
O52 Tc5 F11 87.42(15) . .
O53 Tc5 F11 88.68(15) . .
F6 Tc5 F11 69.01(11) . .
F5 Tc5 F11 69.17(11) . .
O62 Tc6 O63 105.6(2) . .
O62 Tc6 O61 105.70(19) . .
O63 Tc6 O61 103.21(19) . .
O62 Tc6 F4 92.53(16) . .
O63 Tc6 F4 88.52(16) . .
O61 Tc6 F4 154.44(16) . .
O62 Tc6 F6 93.13(16) . .
O63 Tc6 F6 155.65(17) . .
O61 Tc6 F6 86.05(15) . .
F4 Tc6 F6 74.99(11) . .
O62 Tc6 F11 156.96(16) . .
O63 Tc6 F11 88.60(16) . .
O61 Tc6 F11 88.04(16) . .
F4 Tc6 F11 69.37(11) . .
F6 Tc6 F11 69.01(11) . .
Tc4 O42 K1 158.2(2) . 1_655
Tc4 O43 K2 149.7(2) . 4_676
Tc5 O51 K2 157.3(2) . 4_576
Tc5 O53 K1 150.57(19) . .
Tc6 O61 K1 154.0(2) . .
Tc6 O62 K2 167.0(2) . 2
Tc6 F4 Tc4 113.83(13) . .
Tc5 F5 Tc4 113.90(13) . .
Tc5 F6 Tc6 114.59(13) . .
Tc4 F11 Tc6 104.65(12) . .
Tc4 F11 Tc5 103.79(12) . .
Tc6 F11 Tc5 103.49(12) . .
O72 Tc7 O73 109.4(2) . .
O72 Tc7 O71 108.45(19) . .
O73 Tc7 O71 109.6(2) . .
O72 Tc7 F7 109.0(2) . .
O73 Tc7 F7 110.8(2) . .
O71 Tc7 F7 109.53(19) . .
Tc7 O71 K1 153.4(2) . .
Tc7 F7 K2 154.3(2) . 2_455
O82 Tc8 O83 108.6(2) . .
O82 Tc8 O81 109.6(2) . .
O83 Tc8 O81 108.2(2) . .
O82 Tc8 F8 108.2(2) . .
O83 Tc8 F8 110.9(2) . .
O81 Tc8 F8 111.3(2) . .
Tc8 O81 K2 153.5(2) . 3_475
Tc8 O83 K2 165.1(2) . .
Tc8 F8 K1 169.7(2) . .
O92 Tc9 O91 108.4(2) . .
O92 Tc9 O93 108.76(19) . .
O91 Tc9 O93 111.3(2) . .
O92 Tc9 F9 109.13(18) . .
O91 Tc9 F9 108.1(2) . .
O93 Tc9 F9 111.17(19) . .
Tc9 O93 K1 161.2(2) . 1_455
Tc9 F9 K1 153.4(2) . .
F8 K1 O61 125.77(13) . .
F8 K1 O71 162.08(13) . .
O61 K1 O71 63.81(11) . .
F8 K1 O42 115.39(13) . 1_455
O61 K1 O42 113.55(12) . 1_455
O71 K1 O42 65.96(12) . 1_455
F8 K1 F9 64.21(13) . .
O61 K1 F9 160.13(12) . .
O71 K1 F9 102.11(12) . .
O42 K1 F9 68.77(12) 1_455 .
F8 K1 O12 68.95(12) . .
O61 K1 O12 84.67(12) . .
O71 K1 O12 128.93(12) . .
O42 K1 O12 95.53(12) 1_455 .
F9 K1 O12 115.07(12) . .
F8 K1 O22 98.36(12) . 2
O61 K1 O22 97.01(11) . 2
O71 K1 O22 64.17(11) . 2
O42 K1 O22 97.57(11) 1_455 2
F9 K1 O22 63.38(11) . 2
O12 K1 O22 164.83(12) . 2
F8 K1 O53 131.66(13) . .
O61 K1 O53 59.24(11) . .
O71 K1 O53 65.73(12) . .
O42 K1 O53 62.04(11) 1_455 .
F9 K1 O53 130.05(12) . .
O12 K1 O53 63.66(11) . .
O22 K1 O53 129.89(12) 2 .
F8 K1 O11 86.23(13) . 2
O61 K1 O11 59.86(11) . 2
O71 K1 O11 87.35(11) . 2
O42 K1 O11 150.68(12) 1_455 2
F9 K1 O11 107.77(12) . 2
O12 K1 O11 111.29(11) . 2
O22 K1 O11 57.96(10) 2 2
O53 K1 O11 119.09(11) . 2
F8 K1 O21 57.94(12) . 1_455
O61 K1 O21 140.43(12) . 1_455
O71 K1 O21 126.64(12) . 1_455
O42 K1 O21 60.67(11) 1_455 1_455
F9 K1 O21 58.91(11) . 1_455
O12 K1 O21 58.86(11) . 1_455
O22 K1 O21 122.27(11) 2 1_455
O53 K1 O21 88.76(11) . 1_455
O11 K1 O21 144.18(11) 2 1_455
F8 K1 O93 64.02(12) . 1_655
O61 K1 O93 62.10(11) . 1_655
O71 K1 O93 124.95(11) . 1_655
O42 K1 O93 149.04(12) 1_455 1_655
F9 K1 O93 126.70(12) . 1_655
O12 K1 O93 54.30(10) . 1_655
O22 K1 O93 113.30(11) 2 1_655
O53 K1 O93 94.38(11) . 1_655
O11 K1 O93 57.15(10) 2 1_655
O21 K1 O93 101.86(10) 1_455 1_655
O62 K2 O51 81.13(12) 2_545 4_575
O62 K2 F7 63.69(12) 2_545 2_445
O51 K2 F7 105.18(12) 4_575 2_445
O62 K2 O83 102.24(13) 2_545 .
O51 K2 O83 129.84(13) 4_575 .
F7 K2 O83 121.32(12) 2_445 .
O62 K2 O81 151.84(13) 2_545 3_475
O51 K2 O81 105.54(12) 4_575 3_475
F7 K2 O81 88.26(12) 2_445 3_475
O83 K2 O81 94.28(14) . 3_475
O62 K2 O43 100.82(12) 2_545 4_475
O51 K2 O43 62.96(11) 4_575 4_475
F7 K2 O43 62.52(11) 2_445 4_475
O83 K2 O43 155.21(14) . 4_475
O81 K2 O43 60.94(12) 3_475 4_475
O62 K2 O32 78.37(12) 2_545 .
O51 K2 O32 70.85(11) 4_575 .
F7 K2 O32 141.86(13) 2_445 .
O83 K2 O32 61.30(12) . .
O81 K2 O32 129.78(13) 3_475 .
O43 K2 O32 133.21(11) 4_475 .
O62 K2 O23 61.20(11) 2_545 1_455
O51 K2 O23 142.06(12) 4_575 1_455
F7 K2 O23 63.51(11) 2_445 1_455
O83 K2 O23 60.69(12) . 1_455
O81 K2 O23 109.90(11) 3_475 1_455
O43 K2 O23 125.36(11) 4_475 1_455
O32 K2 O23 95.67(11) . 1_455
O62 K2 O33 138.16(12) 2_545 3_575
O51 K2 O33 85.37(12) 4_575 3_575
F7 K2 O33 157.86(13) 2_445 3_575
O83 K2 O33 58.68(12) . 3_575
O81 K2 O33 70.00(12) 3_475 3_575
O43 K2 O33 107.80(12) 4_475 3_575
O32 K2 O33 59.79(12) . 3_575
O23 K2 O33 119.09(12) 1_455 3_575
O62 K2 O31 107.42(12) 2_545 1_455
O51 K2 O31 156.08(12) 4_575 1_455
F7 K2 O31 61.92(12) 2_445 1_455
O83 K2 O31 71.26(12) . 1_455
O81 K2 O31 56.65(11) 3_475 1_455
O43 K2 O31 93.25(11) 4_475 1_455
O32 K2 O31 132.18(12) . 1_455
O23 K2 O31 53.38(10) 1_455 1_455
O33 K2 O31 100.84(12) 3_575 1_455

loop_
_geom_bond_atom_site_label_1
_geom_bond_atom_site_label_2
_geom_bond_distance
_geom_bond_site_symmetry_2
Tc1 O12 1.677(4) .
Tc1 O13 1.682(4) .
Tc1 O11 1.685(4) .
Tc1 F2 2.102(3) .
Tc1 F1 2.132(3) .
Tc1 F10 2.266(3) .
Tc2 O21 1.680(4) .
Tc2 O22 1.683(4) .
Tc2 O23 1.687(4) .
Tc2 F2 2.098(3) .
Tc2 F3 2.113(3) .
Tc2 F10 2.246(3) .
Tc3 O33 1.677(4) .
Tc3 O32 1.685(4) .
Tc3 O31 1.691(4) .
Tc3 F3 2.110(3) .
Tc3 F1 2.112(3) .
Tc3 F10 2.223(3) .
O11 K1 2.953(4) 2_545
O12 K1 2.867(4) .
O21 K1 3.180(4) 1_655
O22 K1 2.911(4) 2_545
O23 K2 3.090(4) 1_655
O31 K2 3.214(4) 1_655
O32 K2 2.973(4) .
O33 K2 3.156(5) 3_575
Tc4 O41 1.679(4) .
Tc4 O42 1.684(4) .
Tc4 O43 1.689(4) .
Tc4 F5 2.112(3) .
Tc4 F4 2.135(3) .
Tc4 F11 2.232(3) .
Tc5 O51 1.683(4) .
Tc5 O52 1.686(4) .
Tc5 O53 1.689(4) .
Tc5 F6 2.098(3) .
Tc5 F5 2.105(3) .
Tc5 F11 2.259(3) .
Tc6 O62 1.673(4) .
Tc6 O63 1.684(4) .
Tc6 O61 1.687(4) .
Tc6 F4 2.099(3) .
Tc6 F6 2.110(3) .
Tc6 F11 2.250(3) .
O42 K1 2.827(4) 1_655
O43 K2 2.951(4) 4_676
O51 K2 2.813(4) 4_576
O53 K1 2.950(4) .
O61 K1 2.812(4) .
O62 K2 2.795(4) 2
Tc7 O72 1.690(4) .
Tc7 O73 1.705(4) .
Tc7 O71 1.729(4) .
Tc7 F7 1.751(4) .
O71 K1 2.819(4) .
F7 K2 2.844(4) 2_455
Tc8 O82 1.687(4) .
Tc8 O83 1.696(5) .
Tc8 O81 1.733(4) .
Tc8 F8 1.761(4) .
O81 K2 2.935(5) 3_475
O83 K2 2.861(5) .
F8 K1 2.697(4) .
Tc9 O92 1.685(4) .
Tc9 O91 1.694(5) .
Tc9 O93 1.752(4) .
Tc9 F9 1.761(4) .
O93 K1 3.188(4) 1_455
F9 K1 2.840(4) .
K1 O42 2.827(4) 1_455
K1 O22 2.911(4) 2
K1 O11 2.953(4) 2
K1 O21 3.180(4) 1_455
K1 O93 3.188(4) 1_655
K2 O62 2.795(4) 2_545
K2 O51 2.813(4) 4_575
K2 F7 2.844(4) 2_445
K2 O81 2.935(5) 3_475
K2 O43 2.951(4) 4_475
K2 O23 3.090(4) 1_455
K2 O33 3.156(5) 3_575
K2 O31 3.214(4) 1_455
